data_7033204
loop_
_publ_author_name
'Polido Legaria, Elizabeth'
'Topel, Seda Demirel'
'Kessler, Vadim G.'
'Seisenbaeva, Gulaim A.'

_publ_section_title
;
 Molecular insights into the selective action of a magnetically removable
 complexone-grafted adsorbent.
;
_journal_issue 3
_journal_name_full 'Dalton transactions (Cambridge, England : 2003)'
_journal_page_first 1273
_journal_page_last 1282
_journal_paper_doi 10.1039/c4dt03096f
_journal_volume 44
_journal_year 2015
_chemical_formula_moiety 'C4 H10 Dy N3 O12'
_chemical_formula_sum 'C4 H10 Dy N3 O12'
_chemical_formula_weight 454.65
_chemical_name_systematic 'Dysprosium iminodiacetato nitrate hydrate'
_space_group_IT_number 2
_symmetry_cell_setting triclinic
_symmetry_space_group_name_Hall '-P 1'
_symmetry_space_group_name_H-M 'P -1'
_atom_sites_solution_hydrogens geom
_atom_sites_solution_primary direct
_atom_sites_solution_secondary difmap
_audit_creation_method SHELXL-97
_cell_angle_alpha 66.953(2)
_cell_angle_beta 88.290(2)
_cell_angle_gamma 73.131(2)
_cell_formula_units_Z 2
_cell_length_a 7.9728(17)
_cell_length_b 8.7556(19)
_cell_length_c 9.748(2)
_cell_measurement_reflns_used 5149
_cell_measurement_temperature 296(2)
_cell_measurement_theta_max 29.36
_cell_measurement_theta_min 2.65
_cell_volume 596.5(2)
_computing_cell_refinement 'Bruker SAINT'
_computing_data_collection 'Bruker APEX2'
_computing_data_reduction 'Bruker SAINT'
_computing_molecular_graphics 'Bruker SHELXTL'
_computing_publication_material 'Bruker SHELXTL'
_computing_structure_refinement 'SHELXL-97 (Sheldrick, 2008)'
_computing_structure_solution 'SHELXS-97 (Sheldrick, 2008)'
_diffrn_ambient_temperature 296(2)
_diffrn_measured_fraction_theta_full 0.966
_diffrn_measured_fraction_theta_max 0.966
_diffrn_measurement_device_type 'Bruker SMART APEX-II CCD'
_diffrn_measurement_method 'Omega scan'
_diffrn_radiation_monochromator graphite
_diffrn_radiation_source 'fine-focus sealed tube'
_diffrn_radiation_type MoK\a
_diffrn_radiation_wavelength 0.71073
_diffrn_reflns_av_R_equivalents 0.0322
_diffrn_reflns_av_sigmaI/netI 0.0450
_diffrn_reflns_limit_h_max 9
_diffrn_reflns_limit_h_min -9
_diffrn_reflns_limit_k_max 10
_diffrn_reflns_limit_k_min -10
_diffrn_reflns_limit_l_max 11
_diffrn_reflns_limit_l_min -12
_diffrn_reflns_number 4671
_diffrn_reflns_theta_full 26.00
_diffrn_reflns_theta_max 26.00
_diffrn_reflns_theta_min 2.65
_exptl_absorpt_coefficient_mu 6.337
_exptl_absorpt_correction_T_max 0.7023
_exptl_absorpt_correction_T_min 0.5168
_exptl_absorpt_correction_type multi-scan
_exptl_absorpt_process_details 'Bruker SADABS'
_exptl_crystal_colour colorless
_exptl_crystal_density_diffrn 2.531
_exptl_crystal_density_meas ?
_exptl_crystal_density_method 'not measured'
_exptl_crystal_description block
_exptl_crystal_F_000 434
_exptl_crystal_recrystallization_method 'Re-crystallisation from solvent: water'
_exptl_crystal_size_max 0.12
_exptl_crystal_size_mid 0.08
_exptl_crystal_size_min 0.06
_refine_diff_density_max 3.959
_refine_diff_density_min -2.801
_refine_diff_density_rms 0.288
_refine_ls_extinction_method none
_refine_ls_goodness_of_fit_ref 1.057
_refine_ls_hydrogen_treatment mixed
_refine_ls_matrix_type full
_refine_ls_number_parameters 187
_refine_ls_number_reflns 2265
_refine_ls_number_restraints 7
_refine_ls_restrained_S_all 1.772
_refine_ls_R_factor_all 0.0460
_refine_ls_R_factor_gt 0.0456
_refine_ls_shift/su_max 0.000
_refine_ls_shift/su_mean 0.000
_refine_ls_structure_factor_coef Fsqd
_refine_ls_weighting_details 'calc w=1/[\s^2^(Fo^2^)+(0.0654P)^2^+10.9246P] where P=(Fo^2^+2Fc^2^)/3'
_refine_ls_weighting_scheme calc
_refine_ls_wR_factor_gt 0.1219
_refine_ls_wR_factor_ref 0.1223
_reflns_number_gt 2224
_reflns_number_total 2265
_reflns_threshold_expression >2sigma(I)
_cod_data_source_file c4dt03096f2.cif
_cod_data_source_block dyida_0m
_cod_depositor_comments
;
The following automatic conversions were performed:

'_symmetry_cell_setting' value 'Triclinic' changed to 'triclinic'
according to
/usr/data/users/saulius/crontab/automatic-downloads/rss-feeds/RSC/lib/dictionaries/cif_core.dic
dictionary named 'cif_core.dic' version 2.4.2 from
2011-04-26.

'_exptl_absorpt_correction_type' value 'Multi-scan'
changed to 'multi-scan' according to
/usr/data/users/saulius/crontab/automatic-downloads/rss-feeds/RSC/lib/dictionaries/cif_core.dic
dictionary named 'cif_core.dic' version 2.4.2 from 2011-04-26.

Automatic conversion script
Id: cif_fix_values 2935 2014-11-11 08:27:57Z andrius 

The following automatic conversions were performed:

'_exptl_crystal_density_meas' value 'not measured' was changed to '?'
- the value is perceived as not measured.

Automatic conversion script
Id: cif_fix_values 3008 2015-01-20 13:52:24Z robertas 

 Adding full bibliography for 7033204--7033205.cif.
;
_cod_original_sg_symbol_H-M P-1
_cod_database_code 7033204

loop_
_symmetry_equiv_pos_as_xyz
'x, y, z'
'-x, -y, -z'

loop_
_atom_site_label
_atom_site_type_symbol
_atom_site_fract_x
_atom_site_fract_y
_atom_site_fract_z
_atom_site_U_iso_or_equiv
_atom_site_adp_type
_atom_site_occupancy
_atom_site_symmetry_multiplicity
_atom_site_calc_flag
_atom_site_refinement_flags
Dy1 Dy -0.07833(8) -0.98091(7) 0.24364(6) 0.0144(3) Uani 1 1 d .
O2 O -0.1310(15) -0.7630(14) 0.3267(13) 0.026(2) Uani 1 1 d .
N1 N -0.2831(16) -0.4196(15) 0.2194(14) 0.017(2) Uani 1 1 d .
H1A H -0.3579 -0.3162 0.2103 0.021 Uiso 1 1 calc R
H1B H -0.3477 -0.4856 0.2122 0.021 Uiso 1 1 calc R
O1 O -0.1521(15) -0.1572(14) 0.1579(13) 0.028(2) Uani 1 1 d D
O4 O 0.0060(16) -0.2169(16) -0.0432(14) 0.032(3) Uani 1 1 d D
O5 O 0.2111(16) -1.1522(16) 0.1945(15) 0.031(3) Uani 1 1 d .
O6 O 0.2240(16) -0.9881(17) 0.3098(15) 0.034(3) Uani 1 1 d .
O7 O -0.3421(16) -0.7981(16) 0.0868(13) 0.032(3) Uani 1 1 d D
H7A H -0.42(2) -0.72(2) 0.12(3) 0.048 Uiso 1 1 d D
H7B H -0.34(3) -0.74(3) -0.012(6) 0.048 Uiso 1 1 d D
O8 O 0.0188(17) -1.2175(16) 0.4593(14) 0.036(3) Uani 1 1 d .
O11 O -0.3258(16) -1.0178(18) 0.3847(14) 0.038(3) Uani 1 1 d D
H11A H -0.2953 -1.1322 0.4387 0.058 Uiso 1 1 d D
H11B H -0.4011 -1.0473 0.3401 0.058 Uiso 1 1 d D
C12 C -0.106(2) -0.7003(18) 0.4152(17) 0.019(3) Uani 1 1 d .
C1 C -0.183(2) -0.506(2) 0.3693(17) 0.025(3) Uani 1 1 d .
H11 H -0.2609 -0.4841 0.4425 0.029 Uiso 1 1 calc R
H12 H -0.0890 -0.4559 0.3681 0.029 Uiso 1 1 calc R
C2 C -0.167(2) -0.3906(19) 0.0929(16) 0.026(4) Uani 1 1 d D
H21 H -0.0683 -0.4948 0.1154 0.031 Uiso 1 1 calc R
H22 H -0.2338 -0.3696 0.0021 0.031 Uiso 1 1 calc R
O14 O -0.5600(18) -0.5416(17) 0.1625(14) 0.035(3) Uani 1 1 d .
N3 N 0.3044(18) -1.0925(18) 0.2514(17) 0.029(3) Uani 1 1 d .
O13 O 0.4639(17) -1.129(2) 0.248(2) 0.052(4) Uani 1 1 d .
N4 N -0.627(2) -0.590(2) 0.2869(18) 0.034(3) Uani 1 1 d .
O15 O -0.545(2) -0.602(3) 0.3970(19) 0.060(5) Uani 1 1 d .
O16 O -0.764(3) -0.623(3) 0.297(3) 0.087(7) Uani 1 1 d .
C3 C -0.1013(19) -0.2413(17) 0.0673(15) 0.015(3) Uani 1 1 d D

loop_
_atom_site_aniso_label
_atom_site_aniso_U_11
_atom_site_aniso_U_22
_atom_site_aniso_U_33
_atom_site_aniso_U_23
_atom_site_aniso_U_13
_atom_site_aniso_U_12
Dy1 0.0149(4) 0.0128(4) 0.0136(4) -0.0039(3) 0.0017(3) -0.0034(3)
O2 0.027(6) 0.019(5) 0.031(6) -0.009(5) 0.004(5) -0.006(4)
N1 0.015(6) 0.011(5) 0.021(6) -0.001(5) 0.003(5) -0.005(4)
O1 0.027(6) 0.019(5) 0.035(6) -0.007(5) -0.001(5) -0.008(5)
O4 0.031(6) 0.030(6) 0.031(6) -0.004(5) 0.005(5) -0.014(5)
O5 0.029(6) 0.032(6) 0.042(7) -0.024(6) 0.001(5) -0.011(5)
O6 0.029(6) 0.037(7) 0.048(8) -0.030(6) 0.006(5) -0.008(5)
O7 0.025(6) 0.032(6) 0.024(6) -0.004(5) -0.003(5) 0.003(5)
O8 0.036(7) 0.032(7) 0.025(6) 0.003(5) -0.005(5) -0.007(5)
O11 0.028(6) 0.055(8) 0.030(7) -0.011(6) 0.007(5) -0.019(6)
C12 0.022(7) 0.010(6) 0.019(7) 0.000(5) 0.008(6) -0.007(5)
C1 0.040(9) 0.021(7) 0.016(7) -0.007(6) 0.006(6) -0.014(7)
C2 0.052(10) 0.016(7) 0.007(6) -0.006(5) 0.001(6) -0.004(7)
O14 0.040(7) 0.033(7) 0.029(7) -0.008(5) 0.007(5) -0.011(6)
N3 0.020(7) 0.024(7) 0.039(8) -0.012(6) 0.008(6) 0.000(5)
O13 0.016(6) 0.054(9) 0.094(13) -0.043(9) 0.010(7) -0.007(6)
N4 0.031(8) 0.039(8) 0.035(8) -0.015(7) 0.010(7) -0.014(7)
O15 0.046(9) 0.098(14) 0.045(9) -0.036(9) 0.012(7) -0.024(9)
O16 0.057(12) 0.13(2) 0.102(17) -0.046(15) 0.029(11) -0.073(13)
C3 0.023(7) 0.012(6) 0.007(6) -0.002(5) 0.003(5) -0.004(5)

loop_
_atom_type_symbol
_atom_type_description
_atom_type_scat_dispersion_real
_atom_type_scat_dispersion_imag
_atom_type_scat_source
C C 0.0033 0.0016 'International Tables Vol C Tables 4.2.6.8 and 6.1.1.4'
H H 0.0000 0.0000 'International Tables Vol C Tables 4.2.6.8 and 6.1.1.4'
N N 0.0061 0.0033 'International Tables Vol C Tables 4.2.6.8 and 6.1.1.4'
O O 0.0106 0.0060 'International Tables Vol C Tables 4.2.6.8 and 6.1.1.4'
Dy Dy -0.1892 4.4098 'International Tables Vol C Tables 4.2.6.8 and 6.1.1.4'

loop_
_geom_angle_atom_site_label_1
_geom_angle_atom_site_label_2
_geom_angle_atom_site_label_3
_geom_angle
_geom_angle_site_symmetry_1
_geom_angle_site_symmetry_3
O8 Dy1 O1 86.1(5) . 1_545
O8 Dy1 O2 101.1(5) . .
O1 Dy1 O2 155.3(4) 1_545 .
O8 Dy1 O4 146.6(5) . 2_545
O1 Dy1 O4 105.0(4) 1_545 2_545
O2 Dy1 O4 81.9(4) . 2_545
O8 Dy1 O7 140.8(5) . .
O1 Dy1 O7 77.0(4) 1_545 .
O2 Dy1 O7 82.9(4) . .
O4 Dy1 O7 72.6(4) 2_545 .
O8 Dy1 O11 71.9(5) . .
O1 Dy1 O11 82.0(4) 1_545 .
O2 Dy1 O11 78.0(4) . .
O4 Dy1 O11 140.0(5) 2_545 .
O7 Dy1 O11 70.9(4) . .
O8 Dy1 O6 74.7(5) . .
O1 Dy1 O6 127.3(4) 1_545 .
O2 Dy1 O6 77.3(4) . .
O4 Dy1 O6 73.6(5) 2_545 .
O7 Dy1 O6 142.7(5) . .
O11 Dy1 O6 133.3(4) . .
O8 Dy1 O5 75.1(5) . .
O1 Dy1 O5 76.5(4) 1_545 .
O2 Dy1 O5 128.1(4) . .
O4 Dy1 O5 77.1(4) 2_545 .
O7 Dy1 O5 132.3(4) . .
O11 Dy1 O5 141.5(4) . .
O6 Dy1 O5 51.4(4) . .
O8 Dy1 N3 73.9(5) . .
O1 Dy1 N3 102.0(4) 1_545 .
O2 Dy1 N3 102.7(4) . .
O4 Dy1 N3 73.0(4) 2_545 .
O7 Dy1 N3 143.9(4) . .
O11 Dy1 N3 145.3(4) . .
O6 Dy1 N3 25.7(4) . .
O5 Dy1 N3 25.7(4) . .
C12 O2 Dy1 153.3(10) . .
C1 N1 C2 113.4(12) . .
C3 O1 Dy1 141.9(10) . 1_565
C3 O4 Dy1 145.2(10) . 2_545
N3 O5 Dy1 95.4(9) . .
N3 O6 Dy1 96.2(9) . .
C12 O8 Dy1 152.9(11) 2_536 .
O2 C12 O8 126.1(14) . 2_536
O2 C12 C1 118.3(13) . .
O8 C12 C1 115.6(14) 2_536 .
N1 C1 C12 111.8(12) . .
C3 C2 N1 112.0(11) . .
O13 N3 O5 122.5(15) . .
O13 N3 O6 120.5(16) . .
O5 N3 O6 117.0(13) . .
O13 N3 Dy1 176.0(13) . .
O5 N3 Dy1 58.9(8) . .
O6 N3 Dy1 58.1(8) . .
O16 N4 O15 121.2(19) . .
O16 N4 O14 121.5(19) . .
O15 N4 O14 117.3(16) . .
O4 C3 O1 131.0(13) . .
O4 C3 C2 112.5(12) . .
O1 C3 C2 116.5(12) . .

loop_
_geom_bond_atom_site_label_1
_geom_bond_atom_site_label_2
_geom_bond_distance
_geom_bond_site_symmetry_2
Dy1 O8 2.251(12) .
Dy1 O1 2.235(11) 1_545
Dy1 O2 2.279(11) .
Dy1 O4 2.239(11) 2_545
Dy1 O7 2.376(11) .
Dy1 O11 2.397(12) .
Dy1 O6 2.491(12) .
Dy1 O5 2.508(12) .
Dy1 N3 2.915(14) .
O2 C12 1.24(2) .
N1 C1 1.482(19) .
N1 C2 1.503(19) .
O1 C3 1.342(18) .
O1 Dy1 2.235(11) 1_565
O4 C3 1.345(18) .
O4 Dy1 2.239(11) 2_545
O5 N3 1.269(19) .
O6 N3 1.272(18) .
O8 C12 1.25(2) 2_536
C12 O8 1.25(2) 2_536
C12 C1 1.51(2) .
C2 C3 1.478(18) .
O14 N4 1.27(2) .
N3 O13 1.220(19) .
N4 O16 1.20(2) .
N4 O15 1.23(2) .
